data_2106788
loop_
_publ_author_name
'Brunton, G.'

_publ_section_title
;
 The Crystal Structure of Rb5 Zr4 F21
;
_journal_name_full 'Acta Crystallographica B (24,1968-38,1982)'
_journal_page_first 1944
_journal_page_last 1948
_journal_volume 27
_journal_year 1971
_chemical_formula_sum 'F21 Rb5 Zr4'
_chemical_name_systematic 'Rb5 Zr4 F21'
_space_group_IT_number 4
_symmetry_space_group_name_Hall 'P 2yb'
_symmetry_space_group_name_H-M 'P 1 21 1'
_cell_angle_alpha 90
_cell_angle_beta 98.3
_cell_angle_gamma 90
_cell_formula_units_Z 2
_cell_length_a 11.52
_cell_length_b 11.222
_cell_length_c 7.868
_cell_volume 1006.501
_citation_journal_id_ASTM ACBCAR
_cod_data_source_file Brunton_ACBCAR_1971_1421.cif
_cod_data_source_block F21Rb5Zr4
_cod_database_code 2106788

loop_
_symmetry_equiv_pos_as_xyz
x,y,z
-x,y+1/2,-z

loop_
_atom_site_label
_atom_site_type_symbol
_atom_site_fract_x
_atom_site_fract_y
_atom_site_fract_z
_atom_site_occupancy
_atom_site_U_iso_or_equiv
F12 F-1 0.125 0.293 0.325 1 0.0
Rb3 Rb+1 0.9057 0.3282 0.165 1 0.0
F5 F-1 0.034 0.348 0.897 1 0.0
F14 F-1 0.883 0.097 0.347 1 0.0
F3 F-1 0.234 0.206 -0.007 1 0.0
Zr4 Zr+4 0.2758 0.3401 0.4648 1 0.0
F17 F-1 0.56 0.145 0.888 1 0.0
F8 F-1 0.179 0.306 0.672 1 0.0
Rb1 Rb+1 0.6091 0.4758 0.2818 1 0.0
F16 F-1 0.302 0.168 0.434 1 0.0
F15 F-1 0.599 0.199 0.545 1 0.0
Rb2 Rb+1 0.4555 0.1388 0.1914 1 0.0
Zr1 Zr+4 0.5932 0.3 0.783 1 0.0
F1 F-1 0.675 -0.002 0.39 1 0.0
F21 F-1 0.712 0.398 0.944 1 0.0
Zr3 Zr+4 0.0928 0.1925 0.8252 1 0.0
Rb4 Rb+1 0.7455 -0.0097 0.0234 1 0.0
F6 F-1 0.758 0.221 0.763 1 0.0
F4 F-1 0.801 0.005 0.649 1 0.0
F13 F-1 0.382 0.37 0.298 1 0.0
F2 F-1 0.012 0.109 -0.017 1 0.0
F20 F-1 0.604 0.438 0.625 1 0.0
F18 F-1 0.81 0.331 0.481 1 0.0
Zr2 Zr+4 0.7721 0.1589 0.4964 1 0.0
F9 F-1 0.42 0.294 0.656 1 0.0
Rb5 Rb+1 0.1152 0.0194 0.3139 1 0.0
F11 F-1 0.953 0.183 0.635 1 0.0
F19 F-1 0.497 0.377 0.944 1 0.0
F10 F-1 0.69 0.206 0.26 1 0.0
F7 F-1 0.154 0.057 0.715 1 0.0
